data_7059936
loop_
_publ_author_name
'Tang, Jie'
'Chen, Jieyi'
'Yang, Pengju'
'Yang, Hongwei'
'Cheng, Guangbin'

_publ_section_title
;
 An efficient strategy for the preparation of insensitive energetic
 materials: intramolecular cyclization of picrylhydrazone into an indazole
 derivative
;
_journal_issue 37
_journal_name_full 'New Journal of Chemistry'
_journal_page_first 15849
_journal_page_last 15856
_journal_paper_doi 10.1039/D0NJ03476B
_journal_volume 44
_journal_year 2020
_chemical_formula_moiety 'C15 H8 N10 O10'
_chemical_formula_sum 'C15 H8 N10 O10'
_chemical_formula_weight 488.31
_space_group_crystal_system monoclinic
_space_group_IT_number 15
_space_group_name_Hall '-C 2yc'
_space_group_name_H-M_alt 'C 1 2/c 1'
_atom_sites_solution_hydrogens geom
_atom_sites_solution_primary dual
_audit_creation_date 2020-08-09
_audit_creation_method
;
Olex2 1.2
(compiled 2018.05.29 svn.r3508 for OlexSys, GUI svn.r5506)
;
_audit_update_record
;
2020-08-14 deposited with the CCDC.	2020-08-25 downloaded from the CCDC.
;
_cell_angle_alpha 90
_cell_angle_beta 97.757(10)
_cell_angle_gamma 90
_cell_formula_units_Z 8
_cell_length_a 26.618(10)
_cell_length_b 15.497(6)
_cell_length_c 9.320(3)
_cell_measurement_reflns_used 2291
_cell_measurement_temperature 100
_cell_measurement_theta_max 25.091
_cell_measurement_theta_min 2.594
_cell_volume 3809(2)
_computing_cell_refinement 'SAINT V8.38A (?, 2016)'
_computing_data_reduction 'SAINT V8.38A (?, 2016)'
_computing_molecular_graphics 'Olex2 (Dolomanov et al., 2009)'
_computing_publication_material 'Olex2 (Dolomanov et al., 2009)'
_computing_structure_refinement 'ShelXL (Sheldrick, 2015)'
_computing_structure_solution 'ShelXT (Sheldrick, 2015)'
_diffrn_ambient_temperature 100.0
_diffrn_measured_fraction_theta_full 0.965
_diffrn_measured_fraction_theta_max 0.965
_diffrn_measurement_device_type 'Bruker D8 VENTURE'
_diffrn_measurement_method '\f and \w scans'
_diffrn_radiation_type MoK\a
_diffrn_radiation_wavelength 0.71073
_diffrn_reflns_av_R_equivalents 0.1106
_diffrn_reflns_av_unetI/netI 0.1223
_diffrn_reflns_Laue_measured_fraction_full 0.965
_diffrn_reflns_Laue_measured_fraction_max 0.965
_diffrn_reflns_limit_h_max 31
_diffrn_reflns_limit_h_min -27
_diffrn_reflns_limit_k_max 16
_diffrn_reflns_limit_k_min -18
_diffrn_reflns_limit_l_max 11
_diffrn_reflns_limit_l_min -10
_diffrn_reflns_number 11573
_diffrn_reflns_point_group_measured_fraction_full 0.965
_diffrn_reflns_point_group_measured_fraction_max 0.965
_diffrn_reflns_theta_full 25.027
_diffrn_reflns_theta_max 25.027
_diffrn_reflns_theta_min 2.516
_diffrn_standards_number 0
_exptl_absorpt_coefficient_mu 0.147
_exptl_absorpt_correction_T_max 0.7452
_exptl_absorpt_correction_T_min 0.6134
_exptl_absorpt_correction_type multi-scan
_exptl_absorpt_process_details
'SADABS-2016/2 (Bruker,2016/2) was used for absorption correction. wR2(int) was 0.0986 before and 0.0758 after correction. The Ratio of minimum to maximum transmission is 0.8231. The \l/2 correction factor is Not present.'
_exptl_crystal_colour colourless
_exptl_crystal_colour_primary colourless
_exptl_crystal_density_diffrn 1.703
_exptl_crystal_description needle
_exptl_crystal_F_000 1984
_exptl_crystal_size_max 0.04
_exptl_crystal_size_mid 0.02
_exptl_crystal_size_min 0.01
_refine_diff_density_max 0.616
_refine_diff_density_min -0.473
_refine_diff_density_rms 0.121
_refine_ls_extinction_method none
_refine_ls_goodness_of_fit_ref 1.057
_refine_ls_hydrogen_treatment constr
_refine_ls_matrix_type full
_refine_ls_number_parameters 317
_refine_ls_number_reflns 3250
_refine_ls_number_restraints 0
_refine_ls_restrained_S_all 1.057
_refine_ls_R_factor_all 0.1762
_refine_ls_R_factor_gt 0.1084
_refine_ls_shift/su_max 0.005
_refine_ls_shift/su_mean 0.001
_refine_ls_structure_factor_coef Fsqd
_refine_ls_weighting_details 'w=1/[\s^2^(Fo^2^)+(0.1029P)^2^+46.9454P] where P=(Fo^2^+2Fc^2^)/3'
_refine_ls_weighting_scheme calc
_refine_ls_wR_factor_gt 0.2653
_refine_ls_wR_factor_ref 0.3001
_reflns_Friedel_coverage 0.000
_reflns_number_gt 1795
_reflns_number_total 3250
_reflns_threshold_expression 'I > 2\s(I)'
_cod_data_source_file d0nj03476b2.cif
_cod_data_source_block 22019555_0m
_cod_depositor_comments 'Adding full bibliography for 7059934--7059936.cif.'
_cod_database_code 7059936
_shelx_shelxl_version_number 2018/3
_shelx_space_group_comment
;
The symmetry employed for this shelxl refinement is uniquely defined
by the following loop, which should always be used as a source of
symmetry information in preference to the above space-group names.
They are only intended as comments.
;
_shelx_estimated_absorpt_t_max 0.999
_shelx_estimated_absorpt_t_min 0.994
_exptl_absorpt_special_details
'Because the crystal size is small and the high Angle has no diffraction point, the Rint and R values are high. After many tests, this data is the best.'
_olex2_refinement_description
;
1. Twinned data refinement
 Scales: 0.762(4)
 0.238(4)
2. Fixed Uiso
 At 1.2 times of:
  All C(H) groups, All N(H,H) groups
3.a Aromatic/amide H refined with riding coordinates:
 C7(H7), C5(H5), C12(H12), C1(H1), C9(H9), C14(H14)
3.b X=CH2 refined with riding coordinates:
 N5(H5A,H5B)
;
_olex2_submission_special_instructions 'No special instructions were received'

loop_
_space_group_symop_operation_xyz
'x, y, z'
'-x, y, -z+1/2'
'x+1/2, y+1/2, z'
'-x+1/2, y+1/2, -z+1/2'
'-x, -y, -z'
'x, -y, z-1/2'
'-x+1/2, -y+1/2, -z'
'x+1/2, -y+1/2, z-1/2'

loop_
_atom_site_label
_atom_site_type_symbol
_atom_site_fract_x
_atom_site_fract_y
_atom_site_fract_z
_atom_site_U_iso_or_equiv
_atom_site_adp_type
_atom_site_occupancy
_atom_site_site_symmetry_order
_atom_site_calc_flag
_atom_site_refinement_flags_posn
_atom_site_refinement_flags_adp
_atom_site_refinement_flags_occupancy
_atom_site_disorder_assembly
_atom_site_disorder_group
O4 O 0.65932(18) 0.5535(3) 0.5980(4) 0.0320(11) Uani 1 1 d . . . . .
O1 O 0.79546(18) 0.7609(3) 0.1133(5) 0.0346(12) Uani 1 1 d . . . . .
O2 O 0.78578(18) 0.6212(3) 0.1019(5) 0.0338(12) Uani 1 1 d . . . . .
O3 O 0.69539(19) 0.4798(3) 0.4436(5) 0.0354(12) Uani 1 1 d . . . . .
O9 O 0.58441(19) 0.4462(3) 0.8329(5) 0.0387(13) Uani 1 1 d . . . . .
O10 O 0.5361(2) 0.4603(3) 0.6264(5) 0.0419(14) Uani 1 1 d . . . . .
O7 O 0.6157(2) 0.8212(3) 1.0449(5) 0.0446(14) Uani 1 1 d . . . . .
N6 N 0.6330(2) 0.8525(3) 0.6080(5) 0.0310(14) Uani 1 1 d . . . . .
N3 N 0.6781(2) 0.8634(3) 0.4155(5) 0.0254(13) Uani 1 1 d . . . . .
O8 O 0.6244(2) 0.6916(3) 1.1235(5) 0.0502(15) Uani 1 1 d . . . . .
N1 N 0.7768(2) 0.6927(4) 0.1492(5) 0.0296(14) Uani 1 1 d . . . . .
O6 O 0.5088(2) 0.8344(4) 0.5279(6) 0.0564(16) Uani 1 1 d . . . . .
N10 N 0.5622(2) 0.4914(4) 0.7341(6) 0.0354(15) Uani 1 1 d . . . . .
O5 O 0.5487(2) 0.7481(4) 0.3976(5) 0.0537(16) Uani 1 1 d . . . . .
N4 N 0.7009(2) 0.9159(3) 0.3226(5) 0.0278(14) Uani 1 1 d . . . . .
N2 N 0.6823(2) 0.5469(3) 0.4939(6) 0.0292(14) Uani 1 1 d . . . . .
N5 N 0.6464(2) 0.9882(3) 0.5055(6) 0.0389(15) Uani 1 1 d . . . . .
H5A H 0.629825 1.016631 0.566125 0.047 Uiso 1 1 calc R . . . .
H5B H 0.659985 1.016143 0.438249 0.047 Uiso 1 1 calc R . . . .
N7 N 0.6070(2) 0.9029(4) 0.7006(6) 0.0377(15) Uani 1 1 d . . . . .
N9 N 0.6112(2) 0.7426(4) 1.0294(5) 0.0332(15) Uani 1 1 d . . . . .
C4 C 0.6898(2) 0.7791(4) 0.3989(6) 0.0240(15) Uani 1 1 d . . . . .
C7 C 0.7275(3) 0.8651(4) 0.2516(7) 0.0281(16) Uani 1 1 d . . . . .
H7 H 0.747747 0.884122 0.181177 0.034 Uiso 1 1 calc R . . . .
C6 C 0.6959(2) 0.6289(4) 0.4224(7) 0.0253(15) Uani 1 1 d . . . . .
N8 N 0.5359(2) 0.7721(4) 0.5114(7) 0.0425(17) Uani 1 1 d . . . . .
C5 C 0.6763(2) 0.7042(4) 0.4659(7) 0.0263(16) Uani 1 1 d . . . . .
H5 H 0.654504 0.705458 0.538619 0.032 Uiso 1 1 calc R . . . .
C15 C 0.5544(3) 0.7207(5) 0.6423(7) 0.0336(17) Uani 1 1 d . . . . .
C3 C 0.7227(3) 0.7770(4) 0.2928(6) 0.0287(16) Uani 1 1 d . . . . .
C13 C 0.5673(3) 0.5840(4) 0.7466(7) 0.0297(16) Uani 1 1 d . . . . .
C11 C 0.5898(3) 0.7076(5) 0.8862(7) 0.0325(17) Uani 1 1 d . . . . .
C8 C 0.6507(3) 0.9033(4) 0.5156(7) 0.0291(16) Uani 1 1 d . . . . .
C10 C 0.5743(3) 0.7641(5) 0.7700(7) 0.0345(17) Uani 1 1 d . . . . .
C12 C 0.5867(3) 0.6201(5) 0.8756(7) 0.0318(17) Uani 1 1 d . . . . .
H12 H 0.597843 0.584755 0.956955 0.038 Uiso 1 1 calc R . . . .
C1 C 0.7276(3) 0.6213(4) 0.3174(7) 0.0287(16) Uani 1 1 d . . . . .
H1 H 0.739301 0.566714 0.289641 0.034 Uiso 1 1 calc R . . . .
C2 C 0.7414(3) 0.6968(4) 0.2548(7) 0.0298(17) Uani 1 1 d . . . . .
C9 C 0.5803(3) 0.8586(5) 0.7767(8) 0.0382(19) Uani 1 1 d . . . . .
H9 H 0.562677 0.888922 0.843209 0.046 Uiso 1 1 calc R . . . .
C14 C 0.5508(3) 0.6341(5) 0.6256(7) 0.0358(18) Uani 1 1 d . . . . .
H14 H 0.537608 0.608751 0.535569 0.043 Uiso 1 1 calc R . . . .

loop_
_atom_site_aniso_label
_atom_site_aniso_U_11
_atom_site_aniso_U_22
_atom_site_aniso_U_33
_atom_site_aniso_U_23
_atom_site_aniso_U_13
_atom_site_aniso_U_12
O4 0.042(3) 0.034(2) 0.023(2) 0.0057(19) 0.0153(19) -0.002(2)
O1 0.043(3) 0.030(2) 0.034(2) 0.003(2) 0.016(2) -0.002(2)
O2 0.047(3) 0.027(2) 0.030(2) 0.0003(19) 0.014(2) 0.004(2)
O3 0.049(3) 0.016(2) 0.043(3) -0.002(2) 0.014(2) 0.001(2)
O9 0.040(3) 0.037(3) 0.039(3) -0.001(2) 0.007(2) 0.004(2)
O10 0.048(3) 0.045(3) 0.032(3) -0.007(2) 0.002(2) -0.007(2)
O7 0.061(4) 0.035(3) 0.039(3) -0.013(2) 0.008(2) -0.001(2)
N6 0.040(3) 0.033(3) 0.022(3) -0.001(2) 0.012(2) 0.000(3)
N3 0.037(3) 0.017(2) 0.024(3) 0.001(2) 0.010(2) -0.002(2)
O8 0.070(4) 0.044(3) 0.034(3) 0.002(2) -0.002(3) -0.017(3)
N1 0.033(3) 0.036(3) 0.022(3) -0.003(2) 0.011(2) 0.004(3)
O6 0.056(4) 0.069(4) 0.047(3) 0.015(3) 0.020(3) 0.019(3)
N10 0.035(3) 0.044(3) 0.030(3) 0.001(3) 0.013(2) -0.008(3)
O5 0.074(4) 0.062(3) 0.026(3) 0.000(2) 0.007(3) 0.007(3)
N4 0.042(3) 0.024(3) 0.019(2) 0.006(2) 0.009(2) 0.000(2)
N2 0.030(3) 0.028(3) 0.028(3) 0.005(2) -0.002(2) -0.003(2)
N5 0.069(4) 0.025(3) 0.029(3) -0.002(2) 0.028(2) 0.006(3)
N7 0.050(4) 0.041(3) 0.026(3) -0.003(3) 0.018(2) 0.002(3)
N9 0.039(3) 0.043(3) 0.019(3) -0.002(2) 0.007(2) -0.005(3)
C4 0.022(3) 0.026(3) 0.024(3) -0.002(3) 0.005(2) -0.004(3)
C7 0.037(4) 0.025(3) 0.023(3) 0.004(3) 0.009(3) -0.001(3)
C6 0.027(4) 0.024(3) 0.025(3) -0.001(3) 0.003(3) -0.002(3)
N8 0.039(4) 0.051(4) 0.037(3) 0.003(3) 0.002(3) 0.002(3)
C5 0.031(4) 0.027(3) 0.020(3) 0.003(3) 0.003(3) 0.001(3)
C15 0.035(4) 0.043(4) 0.024(3) 0.001(3) 0.008(3) 0.008(3)
C3 0.039(4) 0.027(3) 0.022(3) 0.002(3) 0.009(3) 0.001(3)
C13 0.030(4) 0.035(4) 0.025(3) -0.001(3) 0.007(3) 0.000(3)
C11 0.032(4) 0.045(4) 0.022(3) -0.013(3) 0.009(3) -0.003(3)
C8 0.032(4) 0.027(3) 0.029(3) -0.006(3) 0.008(3) 0.003(3)
C10 0.032(4) 0.045(4) 0.028(3) 0.003(3) 0.010(3) 0.004(3)
C12 0.031(4) 0.043(4) 0.023(3) 0.004(3) 0.008(3) 0.001(3)
C1 0.036(4) 0.025(3) 0.025(3) -0.006(3) 0.006(3) -0.004(3)
C2 0.039(4) 0.033(4) 0.019(3) -0.003(3) 0.009(3) 0.001(3)
C9 0.037(4) 0.042(4) 0.039(4) -0.003(3) 0.018(3) -0.003(3)
C14 0.041(4) 0.044(4) 0.023(3) -0.009(3) 0.008(3) -0.009(3)

loop_
_atom_type_symbol
_atom_type_description
_atom_type_scat_dispersion_real
_atom_type_scat_dispersion_imag
_atom_type_scat_source
C C 0.0033 0.0016 'International Tables Vol C Tables 4.2.6.8 and 6.1.1.4'
H H 0.0000 0.0000 'International Tables Vol C Tables 4.2.6.8 and 6.1.1.4'
N N 0.0061 0.0033 'International Tables Vol C Tables 4.2.6.8 and 6.1.1.4'
O O 0.0106 0.0060 'International Tables Vol C Tables 4.2.6.8 and 6.1.1.4'

loop_
_geom_angle_atom_site_label_1
_geom_angle_atom_site_label_2
_geom_angle_atom_site_label_3
_geom_angle
_geom_angle_site_symmetry_1
_geom_angle_site_symmetry_3
_geom_angle_publ_flag
C8 N6 N7 108.7(5) . . ?
N4 N3 C8 117.9(5) . . ?
C4 N3 N4 111.4(5) . . ?
C4 N3 C8 130.5(5) . . ?
O1 N1 C2 117.9(5) . . ?
O2 N1 O1 124.8(5) . . ?
O2 N1 C2 117.2(5) . . ?
O9 N10 C13 118.1(5) . . ?
O10 N10 O9 122.7(6) . . ?
O10 N10 C13 119.2(6) . . ?
C7 N4 N3 106.2(5) . . ?
O4 N2 C6 117.3(5) . . ?
O3 N2 O4 125.6(5) . . ?
O3 N2 C6 117.1(5) . . ?
H5A N5 H5B 120.0 . . ?
C8 N5 H5A 120.0 . . ?
C8 N5 H5B 120.0 . . ?
C9 N7 N6 113.6(6) . . ?
O7 N9 C11 119.2(5) . . ?
O8 N9 O7 123.5(6) . . ?
O8 N9 C11 117.2(6) . . ?
N3 C4 C5 132.5(6) . . ?
N3 C4 C3 106.1(5) . . ?
C5 C4 C3 121.4(6) . . ?
N4 C7 H7 124.2 . . ?
N4 C7 C3 111.5(6) . . ?
C3 C7 H7 124.2 . . ?
C5 C6 N2 117.9(6) . . ?
C5 C6 C1 125.3(6) . . ?
C1 C6 N2 116.8(5) . . ?
O6 N8 C15 117.0(6) . . ?
O5 N8 O6 126.1(6) . . ?
O5 N8 C15 116.9(6) . . ?
C4 C5 H5 121.6 . . ?
C6 C5 C4 116.7(6) . . ?
C6 C5 H5 121.6 . . ?
C10 C15 N8 119.0(6) . . ?
C14 C15 N8 115.3(6) . . ?
C14 C15 C10 125.8(6) . . ?
C4 C3 C7 104.8(6) . . ?
C2 C3 C4 118.3(6) . . ?
C2 C3 C7 137.0(6) . . ?
C12 C13 N10 120.0(6) . . ?
C12 C13 C14 121.7(6) . . ?
C14 C13 N10 118.3(6) . . ?
C10 C11 N9 120.1(6) . . ?
C12 C11 N9 116.3(6) . . ?
C12 C11 C10 123.6(6) . . ?
N6 C8 N3 116.1(5) . . ?
N6 C8 N5 127.8(6) . . ?
N5 C8 N3 116.1(6) . . ?
C15 C10 C11 113.0(6) . . ?
C15 C10 C9 122.5(6) . . ?
C11 C10 C9 124.5(6) . . ?
C13 C12 H12 120.5 . . ?
C11 C12 C13 119.1(6) . . ?
C11 C12 H12 120.5 . . ?
C6 C1 H1 121.6 . . ?
C2 C1 C6 116.9(6) . . ?
C2 C1 H1 121.6 . . ?
C3 C2 N1 119.7(6) . . ?
C1 C2 N1 119.0(6) . . ?
C1 C2 C3 121.3(6) . . ?
N7 C9 C10 125.3(7) . . ?
N7 C9 H9 117.4 . . ?
C10 C9 H9 117.4 . . ?
C15 C14 C13 116.8(6) . . ?
C15 C14 H14 121.6 . . ?
C13 C14 H14 121.6 . . ?

loop_
_geom_bond_atom_site_label_1
_geom_bond_atom_site_label_2
_geom_bond_distance
_geom_bond_site_symmetry_2
_geom_bond_publ_flag
O4 N2 1.219(7) . ?
O1 N1 1.233(7) . ?
O2 N1 1.228(7) . ?
O3 N2 1.212(7) . ?
O9 N10 1.242(7) . ?
O10 N10 1.240(7) . ?
O7 N9 1.230(7) . ?
N6 N7 1.412(8) . ?
N6 C8 1.302(8) . ?
N3 N4 1.387(7) . ?
N3 C4 1.358(8) . ?
N3 C8 1.402(8) . ?
O8 N9 1.199(7) . ?
N1 C2 1.453(8) . ?
O6 N8 1.228(8) . ?
N10 C13 1.444(9) . ?
O5 N8 1.215(8) . ?
N4 C7 1.299(8) . ?
N2 C6 1.501(8) . ?
N5 H5A 0.8800 . ?
N5 H5B 0.8800 . ?
N5 C8 1.322(8) . ?
N7 C9 1.272(9) . ?
N9 C11 1.481(8) . ?
C4 C5 1.388(9) . ?
C4 C3 1.406(9) . ?
C7 H7 0.9500 . ?
C7 C3 1.428(9) . ?
C6 C5 1.363(9) . ?
C6 C1 1.380(9) . ?
N8 C15 1.484(9) . ?
C5 H5 0.9500 . ?
C15 C10 1.407(9) . ?
C15 C14 1.353(10) . ?
C3 C2 1.403(9) . ?
C13 C12 1.363(9) . ?
C13 C14 1.391(9) . ?
C11 C10 1.411(9) . ?
C11 C12 1.361(10) . ?
C10 C9 1.473(10) . ?
C12 H12 0.9500 . ?
C1 H1 0.9500 . ?
C1 C2 1.379(9) . ?
C9 H9 0.9500 . ?
C14 H14 0.9500 . ?

loop_
_twin_individual_id
_twin_individual_mass_fraction_refined
1 0.762(4)
2 0.238(4)
